data_4086869
loop_
_publ_author_name
'Drover, Marcus W.'
'Bowes, Eric G.'
'Love, Jennifer A.'
'Schafer, Laurel L.'

_publ_section_title
;
 Accessing \d-B--H Coordinated Complexes of Rh(I) and Ir(I) Using Mono-
 and Dihydroboranes: Cooperative Stabilization by a Phosphoramidate
 Coligand
;
_journal_name_full Organometallics
_journal_paper_doi 10.1021/acs.organomet.6b00784
_journal_year 2016
_chemical_formula_moiety 'C28 H46 B N O3 P Rh'
_chemical_formula_sum 'C28 H46 B N O3 P Rh'
_chemical_formula_weight 589.35
_chemical_name_systematic
n4-cyclooctadiene-k2-N,H-[diethyl-N-(2,6-dimethylphenyl)-O-(9-borabicyclononane)phosphoramidato]rhodium(I)
_space_group_crystal_system triclinic
_space_group_IT_number 2
_space_group_name_Hall '-P 1'
_space_group_name_H-M_alt 'P -1'
_symmetry_space_group_name_Hall '-P 1'
_symmetry_space_group_name_H-M 'P -1'
_atom_sites_solution_hydrogens geom
_atom_sites_solution_primary direct
_audit_creation_date 2016-09-28
_audit_creation_method
;
Olex2 1.2
(compiled Sep  9 2016 15:39:09 for OlexSys, GUI svn.r5227)
;
_cell_angle_alpha 105.020(4)
_cell_angle_beta 104.542(3)
_cell_angle_gamma 100.693(3)
_cell_formula_units_Z 2
_cell_length_a 10.3803(19)
_cell_length_b 10.4864(19)
_cell_length_c 14.300(3)
_cell_measurement_reflns_used 9913
_cell_measurement_temperature 90
_cell_measurement_theta_max 29.296
_cell_measurement_theta_min 2.535
_cell_volume 1402.0(5)
_computing_cell_refinement 'SAINT v8.34A (Bruker, 2013)'
_computing_data_reduction 'SAINT v8.34A (Bruker, 2013)'
_computing_molecular_graphics 'Olex2 (Dolomanov et al., 2009)'
_computing_publication_material 'Olex2 (Dolomanov et al., 2009)'
_computing_structure_refinement 'ShelXL (Sheldrick, 2015)'
_computing_structure_solution 'SIR2004 (Burla et al., 2007)'
_diffrn_ambient_temperature 90
_diffrn_measured_fraction_theta_full 0.986
_diffrn_measured_fraction_theta_max 0.970
_diffrn_measurement_device_type 'Apex Duo II'
_diffrn_radiation_type MoK\a
_diffrn_radiation_wavelength 0.71073
_diffrn_reflns_av_R_equivalents 0.0333
_diffrn_reflns_av_unetI/netI 0.0435
_diffrn_reflns_Laue_measured_fraction_full 0.986
_diffrn_reflns_Laue_measured_fraction_max 0.970
_diffrn_reflns_limit_h_max 14
_diffrn_reflns_limit_h_min -14
_diffrn_reflns_limit_k_max 14
_diffrn_reflns_limit_k_min -12
_diffrn_reflns_limit_l_max 19
_diffrn_reflns_limit_l_min -19
_diffrn_reflns_number 20341
_diffrn_reflns_point_group_measured_fraction_full 0.986
_diffrn_reflns_point_group_measured_fraction_max 0.970
_diffrn_reflns_theta_full 26.000
_diffrn_reflns_theta_max 29.364
_diffrn_reflns_theta_min 1.554
_exptl_absorpt_coefficient_mu 0.695
_exptl_absorpt_correction_T_max 0.9264
_exptl_absorpt_correction_T_min 0.7501
_exptl_absorpt_correction_type multi-scan
_exptl_absorpt_process_details
;
SADABS-2014/5 (Bruker,2014) was used for absorption correction.
wR2(int) was 0.0535 before and 0.0435 after correction.
The Ratio of minimum to maximum transmission is 0.8097.
The \l/2 correction factor is 0.00150.
;
_exptl_crystal_colour 'clear yellow'
_exptl_crystal_colour_lustre clear
_exptl_crystal_colour_primary yellow
_exptl_crystal_density_diffrn 1.396
_exptl_crystal_description plate
_exptl_crystal_F_000 620
_exptl_crystal_size_max 0.35
_exptl_crystal_size_mid 0.2
_exptl_crystal_size_min 0.08
_refine_diff_density_max 3.322
_refine_diff_density_min -1.622
_refine_diff_density_rms 0.176
_refine_ls_extinction_method none
_refine_ls_goodness_of_fit_ref 1.126
_refine_ls_hydrogen_treatment constr
_refine_ls_matrix_type full
_refine_ls_number_parameters 320
_refine_ls_number_reflns 7506
_refine_ls_number_restraints 0
_refine_ls_restrained_S_all 1.126
_refine_ls_R_factor_all 0.0731
_refine_ls_R_factor_gt 0.0582
_refine_ls_shift/su_max 0.001
_refine_ls_shift/su_mean 0.000
_refine_ls_structure_factor_coef Fsqd
_refine_ls_weighting_details 'w=1/[\s^2^(Fo^2^)+(0.0669P)^2^+7.3431P] where P=(Fo^2^+2Fc^2^)/3'
_refine_ls_weighting_scheme calc
_refine_ls_wR_factor_gt 0.1425
_refine_ls_wR_factor_ref 0.1575
_reflns_Friedel_coverage 0.000
_reflns_number_gt 6372
_reflns_number_total 7506
_reflns_threshold_expression 'I > 2\s(I)'
_cod_data_source_file om6b00784_si_002.cif
_cod_data_source_block Complex_5
_cod_original_cell_volume 1402.0(4)
_cod_database_code 4086869
_shelx_space_group_comment
;
The symmetry employed for this shelxl refinement is uniquely defined
by the following loop, which should always be used as a source of
symmetry information in preference to the above space-group names.
They are only intended as comments.
;
_shelx_estimated_absorpt_t_max 0.946
_shelx_estimated_absorpt_t_min 0.793
_olex2_refinement_description
;
1. Fixed Uiso
 At 1.2 times of:
  All B(H) groups, All C(H) groups, All C(H,H) groups
 At 1.5 times of:
  All C(H,H,H) groups
2.a Ternary CH refined with riding coordinates:
 C1(H1), C2(H2), C5(H5), C6(H6), C21(H21), C25(H25), B1(H1A)
2.b Secondary CH2 refined with riding coordinates:
 C3(H3A,H3B), C4(H4A,H4B), C7(H7A,H7B), C8(H8A,H8B), C17(H17A,H17B), C19(H19A,
 H19B), C22(H22A,H22B), C23(H23A,H23B), C24(H24A,H24B), C26(H26A,H26B),
 C27(H27A,H27B), C28(H28A,H28B)
2.c Aromatic/amide H refined with riding coordinates:
 C11(H11), C12(H12), C13(H13)
2.d Idealised Me refined as rotating group:
 C15(H15A,H15B,H15C), C16(H16A,H16B,H16C), C18(H18A,H18B,H18C), C20(H20A,H20B,
 H20C)
;
_shelx_shelxl_version_number 2016/4
_olex2_submission_special_instructions 'No special instructions were received'

loop_
_space_group_symop_operation_xyz
'x, y, z'
'-x, -y, -z'

loop_
_atom_site_label
_atom_site_type_symbol
_atom_site_fract_x
_atom_site_fract_y
_atom_site_fract_z
_atom_site_U_iso_or_equiv
_atom_site_adp_type
_atom_site_occupancy
_atom_site_site_symmetry_order
_atom_site_calc_flag
_atom_site_refinement_flags_posn
Rh1 Rh 0.74472(3) 0.36321(3) 0.16841(2) 0.01244(10) Uani 1 1 d .
P1 P 0.68736(10) 0.53443(11) 0.37302(7) 0.01201(19) Uani 1 1 d .
O1 O 0.8255(3) 0.6280(3) 0.3785(2) 0.0130(5) Uani 1 1 d .
O2 O 0.7087(3) 0.5159(3) 0.4822(2) 0.0166(6) Uani 1 1 d .
O3 O 0.5679(3) 0.6087(3) 0.3676(2) 0.0173(6) Uani 1 1 d .
N1 N 0.6363(3) 0.3970(3) 0.2774(2) 0.0122(6) Uani 1 1 d .
C1 C 0.9003(4) 0.2979(4) 0.1125(3) 0.0136(7) Uani 1 1 d .
H1 H 0.996041 0.355898 0.153540 0.016 Uiso 1 1 calc R
C2 C 0.8271(4) 0.3554(4) 0.0444(3) 0.0153(7) Uani 1 1 d .
H2 H 0.880292 0.446535 0.046554 0.018 Uiso 1 1 calc R
C3 C 0.7208(4) 0.2695(5) -0.0607(3) 0.0183(8) Uani 1 1 d .
H3A H 0.724808 0.320898 -0.109517 0.022 Uiso 1 1 calc R
H3B H 0.745011 0.183042 -0.086604 0.022 Uiso 1 1 calc R
C4 C 0.5728(4) 0.2362(5) -0.0544(3) 0.0200(8) Uani 1 1 d .
H4A H 0.530167 0.309949 -0.066186 0.024 Uiso 1 1 calc R
H4B H 0.517227 0.149717 -0.109267 0.024 Uiso 1 1 calc R
C5 C 0.5682(4) 0.2215(4) 0.0476(3) 0.0165(8) Uani 1 1 d .
H5 H 0.478148 0.224754 0.060131 0.020 Uiso 1 1 calc R
C6 C 0.6403(4) 0.1454(4) 0.0990(3) 0.0146(7) Uani 1 1 d .
H6 H 0.592431 0.105348 0.141550 0.018 Uiso 1 1 calc R
C7 C 0.7300(4) 0.0611(4) 0.0555(3) 0.0180(8) Uani 1 1 d .
H7A H 0.695612 0.032142 -0.019989 0.022 Uiso 1 1 calc R
H7B H 0.722579 -0.022410 0.076052 0.022 Uiso 1 1 calc R
C8 C 0.8831(4) 0.1445(4) 0.0936(3) 0.0159(7) Uani 1 1 d .
H8A H 0.930764 0.130221 0.157747 0.019 Uiso 1 1 calc R
H8B H 0.927839 0.109849 0.042342 0.019 Uiso 1 1 calc R
C9 C 0.5104(4) 0.2998(4) 0.2655(3) 0.0136(7) Uani 1 1 d .
C10 C 0.5189(4) 0.1886(4) 0.3046(3) 0.0163(7) Uani 1 1 d .
C11 C 0.3968(5) 0.0903(5) 0.2884(4) 0.0213(8) Uani 1 1 d .
H11 H 0.401791 0.015956 0.314253 0.026 Uiso 1 1 calc R
C12 C 0.2680(5) 0.0996(5) 0.2350(4) 0.0236(9) Uani 1 1 d .
H12 H 0.186046 0.032965 0.225581 0.028 Uiso 1 1 calc R
C13 C 0.2612(4) 0.2078(5) 0.1958(3) 0.0204(8) Uani 1 1 d .
H13 H 0.173781 0.213060 0.158415 0.025 Uiso 1 1 calc R
C14 C 0.3798(4) 0.3087(5) 0.2101(3) 0.0166(8) Uani 1 1 d .
C15 C 0.3654(4) 0.4232(5) 0.1646(3) 0.0196(8) Uani 1 1 d .
H15A H 0.363419 0.503884 0.216851 0.029 Uiso 1 1 calc GR
H15B H 0.279485 0.392736 0.107367 0.029 Uiso 1 1 calc GR
H15C H 0.444104 0.446865 0.140398 0.029 Uiso 1 1 calc GR
C16 C 0.6572(5) 0.1754(5) 0.3620(3) 0.0197(8) Uani 1 1 d .
H16A H 0.723451 0.192223 0.325465 0.030 Uiso 1 1 calc GR
H16B H 0.646400 0.082817 0.367036 0.030 Uiso 1 1 calc GR
H16C H 0.691198 0.242645 0.430665 0.030 Uiso 1 1 calc GR
C17 C 0.8404(4) 0.5099(5) 0.5459(3) 0.0194(8) Uani 1 1 d .
H17A H 0.889539 0.464311 0.501925 0.023 Uiso 1 1 calc R
H17B H 0.823027 0.454895 0.590459 0.023 Uiso 1 1 calc R
C18 C 0.9302(5) 0.6526(5) 0.6113(3) 0.0242(9) Uani 1 1 d .
H18A H 0.958578 0.702707 0.567507 0.036 Uiso 1 1 calc GR
H18B H 1.012244 0.645840 0.659571 0.036 Uiso 1 1 calc GR
H18C H 0.877604 0.701600 0.649028 0.036 Uiso 1 1 calc GR
C19 C 0.5685(5) 0.7197(5) 0.4549(3) 0.0223(9) Uani 1 1 d .
H19A H 0.662002 0.783717 0.488395 0.027 Uiso 1 1 calc R
H19B H 0.540084 0.682154 0.505566 0.027 Uiso 1 1 calc R
C20 C 0.4657(6) 0.7933(5) 0.4119(4) 0.0282(10) Uani 1 1 d .
H20A H 0.493211 0.826510 0.359879 0.042 Uiso 1 1 calc GR
H20B H 0.464825 0.871006 0.467066 0.042 Uiso 1 1 calc GR
H20C H 0.373210 0.729447 0.381176 0.042 Uiso 1 1 calc GR
C21 C 1.0166(4) 0.7349(4) 0.3127(3) 0.0145(7) Uani 1 1 d .
H21 H 1.081018 0.696743 0.355375 0.017 Uiso 1 1 calc R
C22 C 1.0511(4) 0.7235(5) 0.2117(3) 0.0181(8) Uani 1 1 d .
H22A H 1.142934 0.787144 0.227977 0.022 Uiso 1 1 calc R
H22B H 1.058391 0.629367 0.183168 0.022 Uiso 1 1 calc R
C23 C 0.9461(4) 0.7549(5) 0.1283(3) 0.0193(8) Uani 1 1 d .
H23A H 0.960549 0.715849 0.062062 0.023 Uiso 1 1 calc R
H23B H 0.967340 0.855519 0.143606 0.023 Uiso 1 1 calc R
C24 C 0.7907(4) 0.7001(4) 0.1159(3) 0.0168(8) Uani 1 1 d .
H24A H 0.737916 0.753759 0.081632 0.020 Uiso 1 1 calc R
H24B H 0.757727 0.603723 0.070435 0.020 Uiso 1 1 calc R
C25 C 0.7577(4) 0.7060(4) 0.2166(3) 0.0126(7) Uani 1 1 d .
H25 H 0.660768 0.649828 0.199401 0.015 Uiso 1 1 calc R
C26 C 0.7716(5) 0.8538(4) 0.2831(3) 0.0190(8) Uani 1 1 d .
H26A H 0.710776 0.894960 0.241787 0.023 Uiso 1 1 calc R
H26B H 0.737965 0.848500 0.341317 0.023 Uiso 1 1 calc R
C27 C 0.9196(5) 0.9495(5) 0.3251(3) 0.0192(8) Uani 1 1 d .
H27A H 0.921566 1.034973 0.375945 0.023 Uiso 1 1 calc R
H27B H 0.944793 0.974261 0.268551 0.023 Uiso 1 1 calc R
C28 C 1.0292(5) 0.8841(5) 0.3760(3) 0.0196(8) Uani 1 1 d .
H28A H 1.122432 0.941745 0.387700 0.023 Uiso 1 1 calc R
H28B H 1.020412 0.884550 0.443460 0.023 Uiso 1 1 calc R
B1 B 0.8608(5) 0.6416(5) 0.2834(3) 0.0147(8) Uani 1 1 d .
H1A H 0.854346 0.547922 0.239391 0.018 Uiso 1 1 calc R

loop_
_atom_site_aniso_label
_atom_site_aniso_U_11
_atom_site_aniso_U_22
_atom_site_aniso_U_33
_atom_site_aniso_U_23
_atom_site_aniso_U_13
_atom_site_aniso_U_12
Rh1 0.01344(15) 0.01141(16) 0.01278(15) 0.00496(11) 0.00308(10) 0.00399(11)
P1 0.0153(4) 0.0123(5) 0.0097(4) 0.0055(4) 0.0024(3) 0.0060(4)
O1 0.0166(13) 0.0106(13) 0.0092(12) 0.0025(10) 0.0017(10) 0.0021(10)
O2 0.0205(14) 0.0199(15) 0.0130(13) 0.0092(12) 0.0048(11) 0.0091(12)
O3 0.0223(14) 0.0184(15) 0.0135(13) 0.0060(12) 0.0047(11) 0.0109(12)
N1 0.0149(14) 0.0112(15) 0.0103(14) 0.0036(12) 0.0022(12) 0.0055(12)
C1 0.0126(16) 0.0153(19) 0.0146(17) 0.0059(15) 0.0042(13) 0.0061(14)
C2 0.0170(17) 0.0136(19) 0.0178(18) 0.0060(15) 0.0085(15) 0.0047(15)
C3 0.0209(19) 0.021(2) 0.0169(18) 0.0098(16) 0.0068(15) 0.0085(16)
C4 0.0191(19) 0.028(2) 0.0133(18) 0.0082(17) 0.0035(15) 0.0082(17)
C5 0.0152(17) 0.019(2) 0.0147(18) 0.0052(16) 0.0042(14) 0.0039(15)
C6 0.0160(17) 0.0126(18) 0.0145(17) 0.0022(15) 0.0060(14) 0.0034(15)
C7 0.0182(18) 0.0136(19) 0.023(2) 0.0060(16) 0.0071(16) 0.0043(15)
C8 0.0170(18) 0.0165(19) 0.0146(18) 0.0061(15) 0.0036(14) 0.0064(15)
C9 0.0139(17) 0.0125(18) 0.0142(17) 0.0031(14) 0.0051(14) 0.0039(14)
C10 0.0194(18) 0.017(2) 0.0145(17) 0.0065(15) 0.0069(15) 0.0062(16)
C11 0.025(2) 0.016(2) 0.026(2) 0.0078(17) 0.0136(18) 0.0040(17)
C12 0.0190(19) 0.020(2) 0.030(2) 0.0064(19) 0.0106(18) 0.0004(17)
C13 0.0124(17) 0.024(2) 0.024(2) 0.0041(18) 0.0065(15) 0.0065(16)
C14 0.0163(18) 0.020(2) 0.0155(18) 0.0048(16) 0.0064(14) 0.0085(16)
C15 0.0202(19) 0.023(2) 0.0153(18) 0.0082(17) 0.0003(15) 0.0099(17)
C16 0.025(2) 0.017(2) 0.0194(19) 0.0085(16) 0.0050(16) 0.0089(17)
C17 0.0215(19) 0.024(2) 0.0165(18) 0.0124(17) 0.0028(15) 0.0107(17)
C18 0.025(2) 0.028(2) 0.0141(19) 0.0049(17) -0.0010(16) 0.0068(19)
C19 0.031(2) 0.020(2) 0.020(2) 0.0085(17) 0.0101(18) 0.0126(18)
C20 0.039(3) 0.024(2) 0.031(2) 0.013(2) 0.016(2) 0.018(2)
C21 0.0158(17) 0.0139(18) 0.0126(17) 0.0056(14) 0.0005(14) 0.0050(14)
C22 0.0160(18) 0.019(2) 0.021(2) 0.0084(17) 0.0064(15) 0.0046(15)
C23 0.023(2) 0.020(2) 0.0185(19) 0.0106(17) 0.0079(16) 0.0051(17)
C24 0.0200(18) 0.0150(19) 0.0135(17) 0.0061(15) 0.0010(14) 0.0044(15)
C25 0.0128(16) 0.0134(18) 0.0097(16) 0.0042(14) -0.0005(13) 0.0041(14)
C26 0.026(2) 0.015(2) 0.0161(18) 0.0047(16) 0.0045(16) 0.0089(17)
C27 0.026(2) 0.015(2) 0.0166(18) 0.0049(16) 0.0055(16) 0.0059(17)
C28 0.023(2) 0.016(2) 0.0170(19) 0.0062(16) 0.0024(16) 0.0019(16)
B1 0.020(2) 0.015(2) 0.0123(19) 0.0090(16) 0.0051(16) 0.0061(17)

loop_
_atom_type_symbol
_atom_type_description
_atom_type_scat_dispersion_real
_atom_type_scat_dispersion_imag
_atom_type_scat_source
C C 0.0033 0.0016 'International Tables Vol C Tables 4.2.6.8 and 6.1.1.4'
H H 0.0000 0.0000 'International Tables Vol C Tables 4.2.6.8 and 6.1.1.4'
B B 0.0013 0.0007 'International Tables Vol C Tables 4.2.6.8 and 6.1.1.4'
N N 0.0061 0.0033 'International Tables Vol C Tables 4.2.6.8 and 6.1.1.4'
O O 0.0106 0.0060 'International Tables Vol C Tables 4.2.6.8 and 6.1.1.4'
P P 0.1023 0.0942 'International Tables Vol C Tables 4.2.6.8 and 6.1.1.4'
Rh Rh -1.1178 0.9187 'International Tables Vol C Tables 4.2.6.8 and 6.1.1.4'

loop_
_geom_angle_atom_site_label_1
_geom_angle_atom_site_label_2
_geom_angle_atom_site_label_3
_geom_angle
N1 Rh1 C2 167.38(14)
N1 Rh1 C5 94.49(14)
N1 Rh1 C6 94.73(14)
C1 Rh1 N1 153.83(13)
C1 Rh1 C2 38.66(14)
C1 Rh1 C5 97.94(16)
C1 Rh1 C6 81.41(15)
C2 Rh1 C5 81.74(15)
C2 Rh1 C6 89.69(15)
C5 Rh1 C6 38.02(15)
O1 P1 O2 106.50(16)
O1 P1 O3 112.70(17)
O1 P1 N1 111.77(17)
O2 P1 N1 116.49(17)
O3 P1 O2 100.38(16)
O3 P1 N1 108.57(17)
B1 O1 P1 122.7(3)
C17 O2 P1 123.2(3)
C19 O3 P1 122.1(3)
P1 N1 Rh1 121.45(18)
C9 N1 Rh1 121.5(2)
C9 N1 P1 117.0(3)
Rh1 C1 H1 113.8
C2 C1 Rh1 71.6(2)
C2 C1 H1 113.8
C2 C1 C8 125.0(4)
C8 C1 Rh1 111.4(3)
C8 C1 H1 113.8
Rh1 C2 H2 114.1
C1 C2 Rh1 69.8(2)
C1 C2 H2 114.1
C1 C2 C3 123.6(4)
C3 C2 Rh1 113.3(3)
C3 C2 H2 114.1
C2 C3 H3A 109.3
C2 C3 H3B 109.3
H3A C3 H3B 108.0
C4 C3 C2 111.6(3)
C4 C3 H3A 109.3
C4 C3 H3B 109.3
C3 C4 H4A 109.0
C3 C4 H4B 109.0
H4A C4 H4B 107.8
C5 C4 C3 112.9(3)
C5 C4 H4A 109.0
C5 C4 H4B 109.0
Rh1 C5 H5 113.8
C4 C5 Rh1 110.2(3)
C4 C5 H5 113.8
C6 C5 Rh1 72.1(2)
C6 C5 C4 125.4(4)
C6 C5 H5 113.8
Rh1 C6 H6 114.2
C5 C6 Rh1 69.9(2)
C5 C6 H6 114.2
C5 C6 C7 123.4(4)
C7 C6 Rh1 113.1(3)
C7 C6 H6 114.2
C6 C7 H7A 109.3
C6 C7 H7B 109.3
C6 C7 C8 111.4(3)
H7A C7 H7B 108.0
C8 C7 H7A 109.3
C8 C7 H7B 109.3
C1 C8 C7 112.7(3)
C1 C8 H8A 109.0
C1 C8 H8B 109.0
C7 C8 H8A 109.0
C7 C8 H8B 109.0
H8A C8 H8B 107.8
C10 C9 N1 118.9(3)
C14 C9 N1 121.0(3)
C14 C9 C10 120.0(4)
C9 C10 C16 120.9(4)
C11 C10 C9 118.9(4)
C11 C10 C16 120.2(4)
C10 C11 H11 119.3
C12 C11 C10 121.4(4)
C12 C11 H11 119.3
C11 C12 H12 120.4
C13 C12 C11 119.2(4)
C13 C12 H12 120.4
C12 C13 H13 119.2
C12 C13 C14 121.7(4)
C14 C13 H13 119.2
C9 C14 C15 122.0(4)
C13 C14 C9 118.9(4)
C13 C14 C15 119.0(4)
C14 C15 H15A 109.5
C14 C15 H15B 109.5
C14 C15 H15C 109.5
H15A C15 H15B 109.5
H15A C15 H15C 109.5
H15B C15 H15C 109.5
C10 C16 H16A 109.5
C10 C16 H16B 109.5
C10 C16 H16C 109.5
H16A C16 H16B 109.5
H16A C16 H16C 109.5
H16B C16 H16C 109.5
O2 C17 H17A 109.5
O2 C17 H17B 109.5
O2 C17 C18 110.8(4)
H17A C17 H17B 108.1
C18 C17 H17A 109.5
C18 C17 H17B 109.5
C17 C18 H18A 109.5
C17 C18 H18B 109.5
C17 C18 H18C 109.5
H18A C18 H18B 109.5
H18A C18 H18C 109.5
H18B C18 H18C 109.5
O3 C19 H19A 110.5
O3 C19 H19B 110.5
O3 C19 C20 106.2(4)
H19A C19 H19B 108.7
C20 C19 H19A 110.5
C20 C19 H19B 110.5
C19 C20 H20A 109.5
C19 C20 H20B 109.5
C19 C20 H20C 109.5
H20A C20 H20B 109.5
H20A C20 H20C 109.5
H20B C20 H20C 109.5
C22 C21 H21 108.6
C22 C21 C28 113.7(3)
C22 C21 B1 107.5(3)
C28 C21 H21 108.6
C28 C21 B1 109.7(3)
B1 C21 H21 108.6
C21 C22 H22A 108.4
C21 C22 H22B 108.4
H22A C22 H22B 107.4
C23 C22 C21 115.7(3)
C23 C22 H22A 108.4
C23 C22 H22B 108.4
C22 C23 H23A 108.2
C22 C23 H23B 108.2
C22 C23 C24 116.3(3)
H23A C23 H23B 107.4
C24 C23 H23A 108.2
C24 C23 H23B 108.2
C23 C24 H24A 108.5
C23 C24 H24B 108.5
H24A C24 H24B 107.5
C25 C24 C23 115.2(3)
C25 C24 H24A 108.5
C25 C24 H24B 108.5
C24 C25 H25 108.6
C24 C25 C26 113.2(3)
C24 C25 B1 109.7(3)
C26 C25 H25 108.6
C26 C25 B1 108.2(3)
B1 C25 H25 108.6
C25 C26 H26A 108.6
C25 C26 H26B 108.6
H26A C26 H26B 107.6
C27 C26 C25 114.7(3)
C27 C26 H26A 108.6
C27 C26 H26B 108.6
C26 C27 H27A 109.0
C26 C27 H27B 109.0
C26 C27 C28 113.1(3)
H27A C27 H27B 107.8
C28 C27 H27A 109.0
C28 C27 H27B 109.0
C21 C28 C27 114.3(3)
C21 C28 H28A 108.7
C21 C28 H28B 108.7
C27 C28 H28A 108.7
C27 C28 H28B 108.7
H28A C28 H28B 107.6
O1 B1 C21 111.3(3)
O1 B1 C25 113.4(3)
O1 B1 H1A 107.9
C21 B1 H1A 107.9
C25 B1 C21 108.2(3)
C25 B1 H1A 107.9

loop_
_geom_bond_atom_site_label_1
_geom_bond_atom_site_label_2
_geom_bond_distance
Rh1 N1 2.136(3)
Rh1 C1 2.119(4)
Rh1 C2 2.143(4)
Rh1 C5 2.149(4)
Rh1 C6 2.178(4)
P1 O1 1.551(3)
P1 O2 1.589(3)
P1 O3 1.578(3)
P1 N1 1.600(4)
O1 B1 1.528(5)
O2 C17 1.463(5)
O3 C19 1.468(5)
N1 C9 1.443(5)
C1 H1 1.0000
C1 C2 1.411(5)
C1 C8 1.529(6)
C2 H2 1.0000
C2 C3 1.544(6)
C3 H3A 0.9900
C3 H3B 0.9900
C3 C4 1.542(6)
C4 H4A 0.9900
C4 H4B 0.9900
C4 C5 1.517(5)
C5 H5 1.0000
C5 C6 1.410(6)
C6 H6 1.0000
C6 C7 1.532(6)
C7 H7A 0.9900
C7 H7B 0.9900
C7 C8 1.545(6)
C8 H8A 0.9900
C8 H8B 0.9900
C9 C10 1.425(5)
C9 C14 1.421(5)
C10 C11 1.402(6)
C10 C16 1.515(6)
C11 H11 0.9500
C11 C12 1.398(7)
C12 H12 0.9500
C12 C13 1.396(7)
C13 H13 0.9500
C13 C14 1.398(6)
C14 C15 1.520(6)
C15 H15A 0.9800
C15 H15B 0.9800
C15 H15C 0.9800
C16 H16A 0.9800
C16 H16B 0.9800
C16 H16C 0.9800
C17 H17A 0.9900
C17 H17B 0.9900
C17 C18 1.517(7)
C18 H18A 0.9800
C18 H18B 0.9800
C18 H18C 0.9800
C19 H19A 0.9900
C19 H19B 0.9900
C19 C20 1.527(6)
C20 H20A 0.9800
C20 H20B 0.9800
C20 H20C 0.9800
C21 H21 1.0000
C21 C22 1.553(6)
C21 C28 1.554(6)
C21 B1 1.615(6)
C22 H22A 0.9900
C22 H22B 0.9900
C22 C23 1.551(6)
C23 H23A 0.9900
C23 H23B 0.9900
C23 C24 1.556(6)
C24 H24A 0.9900
C24 H24B 0.9900
C24 C25 1.552(5)
C25 H25 1.0000
C25 C26 1.552(6)
C25 B1 1.613(6)
C26 H26A 0.9900
C26 H26B 0.9900
C26 C27 1.543(6)
C27 H27A 0.9900
C27 H27B 0.9900
C27 C28 1.558(6)
C28 H28A 0.9900
C28 H28B 0.9900
B1 H1A 1.0000

loop_
_geom_torsion_atom_site_label_1
_geom_torsion_atom_site_label_2
_geom_torsion_atom_site_label_3
_geom_torsion_atom_site_label_4
_geom_torsion
Rh1 N1 C9 C10 87.0(4)
Rh1 N1 C9 C14 -88.9(4)
Rh1 C1 C2 C3 -105.1(4)
Rh1 C1 C8 C7 34.8(4)
Rh1 C2 C3 C4 12.6(4)
Rh1 C5 C6 C7 -105.1(4)
Rh1 C6 C7 C8 13.6(4)
P1 O1 B1 C21 -174.7(3)
P1 O1 B1 C25 63.1(4)
P1 O2 C17 C18 87.0(4)
P1 O3 C19 C20 162.7(3)
P1 N1 C9 C10 -95.8(4)
P1 N1 C9 C14 88.3(4)
O1 P1 O2 C17 -34.2(4)
O1 P1 O3 C19 -69.8(3)
O1 P1 N1 Rh1 -4.3(2)
O1 P1 N1 C9 178.5(3)
O2 P1 O1 B1 164.1(3)
O2 P1 O3 C19 43.1(3)
O2 P1 N1 Rh1 -127.04(19)
O2 P1 N1 C9 55.8(3)
O3 P1 O1 B1 -86.7(3)
O3 P1 O2 C17 -151.8(3)
O3 P1 N1 Rh1 120.64(19)
O3 P1 N1 C9 -56.6(3)
N1 P1 O1 B1 35.9(3)
N1 P1 O2 C17 91.3(3)
N1 P1 O3 C19 165.8(3)
N1 C9 C10 C11 -176.7(4)
N1 C9 C10 C16 2.8(6)
N1 C9 C14 C13 176.5(4)
N1 C9 C14 C15 -2.6(6)
C1 C2 C3 C4 93.0(5)
C2 C1 C8 C7 -47.1(5)
C2 C3 C4 C5 -31.5(5)
C3 C4 C5 Rh1 35.4(5)
C3 C4 C5 C6 -46.6(6)
C4 C5 C6 Rh1 102.4(4)
C4 C5 C6 C7 -2.6(7)
C5 C6 C7 C8 94.0(5)
C6 C7 C8 C1 -31.4(5)
C8 C1 C2 Rh1 103.6(4)
C8 C1 C2 C3 -1.5(6)
C9 C10 C11 C12 0.0(6)
C10 C9 C14 C13 0.6(6)
C10 C9 C14 C15 -178.5(4)
C10 C11 C12 C13 1.0(7)
C11 C12 C13 C14 -1.2(7)
C12 C13 C14 C9 0.4(6)
C12 C13 C14 C15 179.5(4)
C14 C9 C10 C11 -0.8(6)
C14 C9 C10 C16 178.7(4)
C16 C10 C11 C12 -179.5(4)
C21 C22 C23 C24 -39.6(5)
C22 C21 C28 C27 67.3(5)
C22 C21 B1 O1 170.9(3)
C22 C21 B1 C25 -63.9(4)
C22 C23 C24 C25 37.0(5)
C23 C24 C25 C26 72.2(4)
C23 C24 C25 B1 -48.7(5)
C24 C25 C26 C27 -65.3(4)
C24 C25 B1 O1 -173.4(3)
C24 C25 B1 C21 62.7(4)
C25 C26 C27 C28 -48.6(5)
C26 C25 B1 O1 62.7(4)
C26 C25 B1 C21 -61.2(4)
C26 C27 C28 C21 46.5(5)
C28 C21 C22 C23 -68.9(5)
C28 C21 B1 O1 -65.0(4)
C28 C21 B1 C25 60.2(4)
B1 C21 C22 C23 52.7(5)
B1 C21 C28 C27 -53.1(4)
B1 C25 C26 C27 56.5(4)
